data_7701810
loop_
_publ_author_name
'Capel Berdiell, Izar'
'Farmiloe, Sarah E.'
'Kulmaczewski, Rafal'
'Halcrow, Malcolm'

_publ_section_title
;
 Molecular Squares, Coordination Polymers and Mononuclear Complexes
 Supported by 2,4-Dipyrazolyl-6H-1,3,5-triazine and
 4,6-Dipyrazolylpyrimidine Ligands
;
_journal_name_full 'Dalton Transactions'
_journal_paper_doi 10.1039/C9DT04003J
_journal_year 2019
_chemical_formula_moiety 'C9 H5 Ag Cl3 N7 O4'
_chemical_formula_sum 'C9 H5 Ag Cl3 N7 O4'
_chemical_formula_weight 489.42
_chemical_name_systematic 'Catena-[2,4-di(4-chloropyrazol-1-yl)-6H-1,3,5-triazine]silver(I) perchlorate'
_space_group_crystal_system monoclinic
_space_group_IT_number 14
_space_group_name_Hall '-P 2yn'
_space_group_name_H-M_alt 'P 1 21/n 1'
_atom_sites_solution_hydrogens geom
_atom_sites_solution_primary direct
_atom_sites_solution_secondary difmap
_audit_creation_date 2019-07-05
_audit_creation_method
;
  Olex2 1.2
  (compiled Apr 23 2013 17:54:37, GUI svn.r4466)
;
_audit_update_record
;
2019-10-04 deposited with the CCDC.	2019-11-05 downloaded from the CCDC.
;
_cell_angle_alpha 90.00
_cell_angle_beta 95.332(2)
_cell_angle_gamma 90.00
_cell_formula_units_Z 4
_cell_length_a 8.0112(2)
_cell_length_b 10.5868(3)
_cell_length_c 16.9917(3)
_cell_measurement_reflns_used 3254
_cell_measurement_temperature 120(2)
_cell_measurement_theta_max 73.10
_cell_measurement_theta_min 4.90
_cell_volume 1434.88(6)
_computing_cell_refinement 'CrysAlisPro, Agilent Technologies'
_computing_data_collection 'CrysAlisPro, Agilent Technologies'
_computing_data_reduction 'CrysAlisPro, Agilent Technologies'
_computing_molecular_graphics 'XSEED (Barbour, 2001)'
_computing_publication_material
;
O. V. Dolomanov, L. J. Bourhis, R. J. Gildea, J. A. K. Howard and H. Puschmann,
OLEX2: a complete structure solution, refinement and analysis program.
J. Appl. Cryst. (2009). 42, 339-341.
;
_computing_structure_refinement 'SHELXL-97 (Sheldrick, 1997)'
_computing_structure_solution 'SHELXS-97 (Sheldrick, 1990)'
_diffrn_ambient_temperature 120(2)
_diffrn_detector_area_resol_mean 5.3095
_diffrn_measured_fraction_theta_full 0.957
_diffrn_measured_fraction_theta_max 0.941
_diffrn_measurement_device_type 'SuperNova, Dual, Cu at zero, Atlas'
_diffrn_measurement_method '\w scans'
_diffrn_radiation_monochromator mirror
_diffrn_radiation_source 'SuperNova (Cu) X-ray Source'
_diffrn_radiation_type CuK\a
_diffrn_radiation_wavelength 1.54184
_diffrn_reflns_av_R_equivalents 0.0289
_diffrn_reflns_av_unetI/netI 0.0345
_diffrn_reflns_limit_h_max 9
_diffrn_reflns_limit_h_min -9
_diffrn_reflns_limit_k_max 9
_diffrn_reflns_limit_k_min -12
_diffrn_reflns_limit_l_max 18
_diffrn_reflns_limit_l_min -20
_diffrn_reflns_number 6035
_diffrn_reflns_theta_full 72.00
_diffrn_reflns_theta_max 73.76
_diffrn_reflns_theta_min 4.93
_diffrn_standards_decay_% 0
_diffrn_standards_interval_count 0
_diffrn_standards_interval_time 0
_diffrn_standards_number 0
_exptl_absorpt_coefficient_mu 16.771
_exptl_absorpt_correction_T_max 1.000
_exptl_absorpt_correction_T_min 0.826
_exptl_absorpt_correction_type multi-scan
_exptl_absorpt_process_details
; 
CrysAlisPro, Agilent Technologies,
Version 1.171.36.24 (release 03-12-2012 CrysAlis171 .NET)
Empirical absorption correction using spherical harmonics,
 implemented in SCALE3 ABSPACK scaling algorithm.
;
_exptl_crystal_colour colourless
_exptl_crystal_density_diffrn 2.266
_exptl_crystal_density_method 'not measured'
_exptl_crystal_description lath
_exptl_crystal_F_000 952
_exptl_crystal_recrystallization_method 'Re-crystallisation from solvent: nitromethane/diethyl ether'
_exptl_crystal_size_max 0.35
_exptl_crystal_size_mid 0.20
_exptl_crystal_size_min 0.10
_refine_diff_density_max 1.104
_refine_diff_density_min -0.819
_refine_diff_density_rms 0.106
_refine_ls_extinction_method none
_refine_ls_goodness_of_fit_ref 1.051
_refine_ls_hydrogen_treatment mixed
_refine_ls_matrix_type full
_refine_ls_number_parameters 217
_refine_ls_number_reflns 2729
_refine_ls_number_restraints 0
_refine_ls_restrained_S_all 1.051
_refine_ls_R_factor_all 0.0358
_refine_ls_R_factor_gt 0.0299
_refine_ls_shift/su_max 0.001
_refine_ls_shift/su_mean 0.000
_refine_ls_structure_factor_coef Fsqd
_refine_ls_weighting_details 'calc w=1/[\s^2^(Fo^2^)+(0.0422P)^2^+0.7156P] where P=(Fo^2^+2Fc^2^)/3'
_refine_ls_weighting_scheme calc
_refine_ls_wR_factor_gt 0.0756
_refine_ls_wR_factor_ref 0.0800
_reflns_number_gt 2392
_reflns_number_total 2729
_reflns_threshold_expression >2sigma(I)
_cod_data_source_file c9dt04003j2.cif
_cod_data_source_block sf-15-2
_cod_database_code 7701810
_olex2_refinement_description
;
1. Fixed Uiso
 At 1.2 times of:
  All C(H) groups
2.a Aromatic/amide H refined with riding coordinates:
 C5(H5), C10(H10), C12(H12), C16(H16), C18(H18)
;

loop_
_space_group_symop_id
_space_group_symop_operation_xyz
1 'x, y, z'
2 '-x+1/2, y+1/2, -z+1/2'
3 '-x, -y, -z'
4 'x-1/2, -y-1/2, z-1/2'

loop_
_atom_site_label
_atom_site_type_symbol
_atom_site_fract_x
_atom_site_fract_y
_atom_site_fract_z
_atom_site_U_iso_or_equiv
_atom_site_adp_type
_atom_site_occupancy
_atom_site_symmetry_multiplicity
_atom_site_calc_flag
_atom_site_refinement_flags
Ag1 Ag 0.48853(4) 0.52284(3) 0.253922(14) 0.02510(11) Uani 1 1 d .
N2 N 0.8815(3) 0.3296(3) 0.42262(15) 0.0143(5) Uani 1 1 d .
C3 C 0.7762(4) 0.4073(3) 0.38111(19) 0.0148(6) Uani 1 1 d .
N4 N 0.7279(4) 0.4003(3) 0.30370(16) 0.0173(6) Uani 1 1 d .
C5 C 0.7975(5) 0.3051(3) 0.26704(19) 0.0185(7) Uani 1 1 d .
H5 H 0.7673 0.2960 0.2119 0.022 Uiso 1 1 calc R
N6 N 0.9050(4) 0.2222(3) 0.30097(16) 0.0183(6) Uani 1 1 d .
C7 C 0.9387(4) 0.2386(3) 0.37818(19) 0.0143(6) Uani 1 1 d .
N8 N 0.7067(4) 0.5035(3) 0.42370(16) 0.0145(6) Uani 1 1 d .
N9 N 0.5899(4) 0.5823(3) 0.38631(17) 0.0181(6) Uani 1 1 d .
C10 C 0.5465(4) 0.6581(3) 0.4423(2) 0.0195(7) Uani 1 1 d .
H10 H 0.4661 0.7240 0.4343 0.023 Uiso 1 1 calc R
C11 C 0.6348(4) 0.6289(3) 0.5156(2) 0.0168(7) Uani 1 1 d .
C12 C 0.7368(4) 0.5293(3) 0.5025(2) 0.0163(7) Uani 1 1 d .
H12 H 0.8123 0.4870 0.5401 0.020 Uiso 1 1 calc R
Cl13 Cl 0.61052(11) 0.70367(8) 0.60316(5) 0.02045(18) Uani 1 1 d .
N14 N 1.0457(4) 0.1500(3) 0.41767(16) 0.0143(5) Uani 1 1 d .
N15 N 1.1087(4) 0.0523(3) 0.37651(16) 0.0164(6) Uani 1 1 d .
C16 C 1.2119(5) -0.0079(3) 0.4291(2) 0.0177(7) Uani 1 1 d .
H16 H 1.2754 -0.0804 0.4180 0.021 Uiso 1 1 calc R
C17 C 1.2149(4) 0.0501(3) 0.5041(2) 0.0167(6) Uani 1 1 d .
C18 C 1.1074(4) 0.1492(3) 0.49577(19) 0.0155(6) Uani 1 1 d .
H18 H 1.0804 0.2063 0.5358 0.019 Uiso 1 1 calc R
Cl19 Cl 1.33129(11) 0.00193(8) 0.58847(5) 0.02082(18) Uani 1 1 d .
Cl20 Cl 0.09416(11) 0.64360(8) 0.30401(4) 0.02026(18) Uani 1 1 d .
O21 O 0.1919(5) 0.5295(4) 0.3101(2) 0.0505(10) Uani 1 1 d .
O22 O -0.0127(4) 0.6424(3) 0.23220(16) 0.0340(7) Uani 1 1 d .
O23 O -0.0045(4) 0.6484(3) 0.37090(16) 0.0332(7) Uani 1 1 d .
O24 O 0.2076(5) 0.7482(4) 0.3052(2) 0.0575(11) Uani 1 1 d .

loop_
_atom_site_aniso_label
_atom_site_aniso_U_11
_atom_site_aniso_U_22
_atom_site_aniso_U_33
_atom_site_aniso_U_23
_atom_site_aniso_U_13
_atom_site_aniso_U_12
Ag1 0.03402(18) 0.02454(17) 0.01554(15) 0.00626(9) -0.00418(11) 0.00298(10)
N2 0.0169(14) 0.0136(13) 0.0119(12) -0.0005(10) -0.0004(11) 0.0006(10)
C3 0.0205(16) 0.0123(15) 0.0122(14) 0.0012(11) 0.0041(12) -0.0032(12)
N4 0.0229(15) 0.0160(14) 0.0127(13) 0.0026(10) -0.0002(11) 0.0000(11)
C5 0.0245(18) 0.0209(17) 0.0097(14) 0.0008(12) 0.0000(13) 0.0002(14)
N6 0.0240(15) 0.0185(15) 0.0119(13) -0.0010(11) -0.0011(12) 0.0000(11)
C7 0.0162(16) 0.0140(16) 0.0121(15) 0.0000(11) -0.0014(13) -0.0043(12)
N8 0.0182(14) 0.0117(13) 0.0135(14) 0.0040(10) 0.0010(11) 0.0027(10)
N9 0.0226(15) 0.0148(14) 0.0164(13) 0.0060(11) -0.0002(12) 0.0023(11)
C10 0.0216(17) 0.0134(16) 0.0241(17) 0.0033(13) 0.0050(14) -0.0007(13)
C11 0.0214(17) 0.0127(16) 0.0170(15) -0.0020(12) 0.0054(13) -0.0058(13)
C12 0.0207(17) 0.0148(16) 0.0131(15) 0.0000(12) 0.0006(13) -0.0044(13)
Cl13 0.0263(4) 0.0154(4) 0.0207(4) -0.0051(3) 0.0079(3) -0.0039(3)
N14 0.0197(14) 0.0110(13) 0.0125(13) -0.0005(10) 0.0025(11) -0.0003(10)
N15 0.0202(14) 0.0139(14) 0.0147(13) -0.0034(10) 0.0002(11) 0.0006(11)
C16 0.0191(17) 0.0129(16) 0.0210(17) 0.0005(12) 0.0015(14) 0.0007(12)
C17 0.0191(16) 0.0156(16) 0.0148(15) 0.0027(12) -0.0019(13) -0.0029(13)
C18 0.0203(16) 0.0134(15) 0.0123(14) -0.0002(11) -0.0011(13) -0.0054(12)
Cl19 0.0224(4) 0.0194(4) 0.0194(4) 0.0044(3) -0.0050(3) 0.0012(3)
Cl20 0.0236(4) 0.0245(4) 0.0126(3) 0.0012(3) 0.0013(3) -0.0001(3)
O21 0.058(2) 0.059(2) 0.0359(18) 0.0167(16) 0.0121(17) 0.0353(18)
O22 0.0384(17) 0.0457(19) 0.0165(13) 0.0026(12) -0.0058(12) -0.0001(13)
O23 0.0373(16) 0.0453(18) 0.0189(13) -0.0011(12) 0.0131(12) 0.0030(13)
O24 0.072(3) 0.060(2) 0.042(2) -0.0116(17) 0.0125(19) -0.040(2)

loop_
_atom_type_symbol
_atom_type_description
_atom_type_scat_dispersion_real
_atom_type_scat_dispersion_imag
_atom_type_scat_source
C C 0.0181 0.0091 'International Tables Vol C Tables 4.2.6.8 and 6.1.1.4'
H H 0.0000 0.0000 'International Tables Vol C Tables 4.2.6.8 and 6.1.1.4'
N N 0.0311 0.0180 'International Tables Vol C Tables 4.2.6.8 and 6.1.1.4'
O O 0.0492 0.0322 'International Tables Vol C Tables 4.2.6.8 and 6.1.1.4'
Ag Ag 0.1306 4.2820 'International Tables Vol C Tables 4.2.6.8 and 6.1.1.4'
Cl Cl 0.3639 0.7018 'International Tables Vol C Tables 4.2.6.8 and 6.1.1.4'

loop_
_geom_angle_atom_site_label_1
_geom_angle_atom_site_label_2
_geom_angle_atom_site_label_3
_geom_angle
_geom_angle_site_symmetry_1
_geom_angle_site_symmetry_3
N4 Ag1 N6 107.44(10) . 2_655
N4 Ag1 N9 67.84(10) . .
N4 Ag1 O21 127.03(10) . .
N6 Ag1 O21 117.60(11) 2_655 .
N9 Ag1 N6 91.77(9) . 2_655
N9 Ag1 O21 83.79(11) . .
N15 Ag1 N4 126.85(10) 2_655 .
N15 Ag1 N6 67.76(10) 2_655 2_655
N15 Ag1 N9 157.03(10) 2_655 .
N15 Ag1 O21 96.25(10) 2_655 .
C7 N2 C3 112.4(3) . .
N2 C3 N4 126.7(3) . .
N2 C3 N8 116.1(3) . .
N4 C3 N8 117.2(3) . .
C3 N4 Ag1 117.7(2) . .
C5 N4 Ag1 126.7(2) . .
C5 N4 C3 113.9(3) . .
N4 C5 H5 117.2 . .
N6 C5 N4 125.5(3) . .
N6 C5 H5 117.2 . .
C5 N6 Ag1 129.1(2) . 2_645
C5 N6 C7 114.1(3) . .
C7 N6 Ag1 115.9(2) . 2_645
N2 C7 N14 116.2(3) . .
N6 C7 N2 127.4(3) . .
N6 C7 N14 116.5(3) . .
N9 N8 C3 119.6(3) . .
N9 N8 C12 112.6(3) . .
C12 N8 C3 127.8(3) . .
N8 N9 Ag1 115.6(2) . .
C10 N9 Ag1 138.4(2) . .
C10 N9 N8 104.6(3) . .
N9 C10 H10 124.4 . .
N9 C10 C11 111.1(3) . .
C11 C10 H10 124.4 . .
C10 C11 Cl13 125.3(3) . .
C12 C11 C10 106.6(3) . .
C12 C11 Cl13 128.1(3) . .
N8 C12 H12 127.4 . .
C11 C12 N8 105.1(3) . .
C11 C12 H12 127.4 . .
N15 N14 C7 120.0(3) . .
N15 N14 C18 111.8(3) . .
C18 N14 C7 128.1(3) . .
N14 N15 Ag1 119.1(2) . 2_645
C16 N15 Ag1 136.1(2) . 2_645
C16 N15 N14 104.8(3) . .
N15 C16 H16 124.5 . .
N15 C16 C17 111.0(3) . .
C17 C16 H16 124.5 . .
C16 C17 Cl19 126.0(3) . .
C18 C17 C16 106.6(3) . .
C18 C17 Cl19 127.4(3) . .
N14 C18 H18 127.1 . .
C17 C18 N14 105.9(3) . .
C17 C18 H18 127.1 . .
O21 Cl20 O23 107.90(19) . .
O22 Cl20 O21 109.5(2) . .
O22 Cl20 O23 110.18(18) . .
O22 Cl20 O24 110.5(2) . .
O24 Cl20 O21 107.9(3) . .
O24 Cl20 O23 110.8(2) . .
Cl20 O21 Ag1 119.9(2) . .

loop_
_geom_bond_atom_site_label_1
_geom_bond_atom_site_label_2
_geom_bond_distance
_geom_bond_site_symmetry_2
Ag1 Ag1 6.7596(4) 2_655
Ag1 N4 2.403(3) .
Ag1 N6 2.490(3) 2_655
Ag1 N9 2.403(3) .
Ag1 N15 2.301(3) 2_655
Ag1 O21 2.643(4) .
N2 C3 1.332(4) .
N2 C7 1.331(4) .
C3 N4 1.338(4) .
C3 N8 1.395(4) .
N4 C5 1.334(5) .
C5 H5 0.9500 .
C5 N6 1.324(5) .
N6 C7 1.326(4) .
C7 N14 1.399(4) .
N8 N9 1.366(4) .
N8 C12 1.366(4) .
N9 C10 1.316(5) .
C10 H10 0.9500 .
C10 C11 1.408(5) .
C11 C12 1.365(5) .
C11 Cl13 1.712(3) .
C12 H12 0.9500 .
N14 N15 1.372(4) .
N14 C18 1.372(4) .
N15 C16 1.323(5) .
C16 H16 0.9500 .
C16 C17 1.411(5) .
C17 C18 1.357(5) .
C17 Cl19 1.714(3) .
C18 H18 0.9500 .
Cl20 O21 1.438(3) .
Cl20 O22 1.424(3) .
Cl20 O23 1.444(3) .
Cl20 O24 1.432(4) .
